data_1527068
loop_
_publ_author_name
'Agrell, I.'
'Vannerberg, N.G.'

_publ_section_title
;
 The crystal structure of diazidodiamminezinc(II), Zn (N3)2 (N H3)2
;
_journal_name_full 'Acta Chemica Scandinavica (1-27,1973-42,1988)'
_journal_page_first 1630
_journal_page_last 1644
_journal_volume 25
_journal_year 1971
_chemical_formula_sum 'H6 N8 Zn'
_chemical_name_systematic 'Zn (N3)2 (N H3)2'
_space_group_IT_number 62
_symmetry_space_group_name_Hall '-P 2ac 2n'
_symmetry_space_group_name_H-M 'P n m a'
_cell_angle_alpha 90
_cell_angle_beta 90
_cell_angle_gamma 90
_cell_formula_units_Z 8
_cell_length_a 9.565
_cell_length_b 7.158
_cell_length_c 18.976
_cell_volume 1299.216
_citation_journal_id_ASTM ACSAA4
_cod_data_source_file Agrell_ACSAA4_1971_1183.cif
_cod_data_source_block H6N8Zn1
_cod_original_formula_sum 'H6 N8 Zn1'
_cod_database_code 1527068

loop_
_symmetry_equiv_pos_as_xyz
x,y,z
-x+1/2,-y,z+1/2
x+1/2,-y+1/2,-z+1/2
-x,y+1/2,-z
-x,-y,-z
x-1/2,y,-z-1/2
-x-1/2,y-1/2,z-1/2
x,-y-1/2,z

loop_
_atom_site_label
_atom_site_type_symbol
_atom_site_fract_x
_atom_site_fract_y
_atom_site_fract_z
_atom_site_occupancy
_atom_site_U_iso_or_equiv
_atom_site_attached_hydrogens
N9 N 0.4331 0.25 0.6865 1 0.0 0
Zn1 Zn+2 0.1879 0.25 0.2469 1 0.0 0
N14 N-3 0.7404 0.4821 0.4819 1 0.0 3
N2 N 0.9959 0.25 0.1277 1 0.0 0
N1 N 0.1063 0.25 0.1491 1 0.0 0
N7 N 0.5168 0.25 0.5715 1 0.0 0
N4 N 0.834 0.25 0.6232 1 0.0 0
N3 N 0.8839 0.25 0.1052 1 0.0 0
Zn2 Zn+2 0.713 0.25 0.5386 1 0.0 0
N5 N 0.9554 0.25 0.6226 1 0.0 0
N11 N 0.0289 0.25 0.3772 1 0.0 0
N12 N 0.0231 0.25 0.4375 1 0.0 0
N8 N 0.4792 0.25 0.6327 1 0.0 0
N13 N-3 0.2938 0.4942 0.2566 1 0.0 3
N10 N 0.0287 0.25 0.3153 1 0.0 0
N6 N 0.0777 0.25 0.6306 1 0.0 0
